data_2203095
loop_
_publ_author_name
'Sakai, Ken'
'Ishigami, Eri'

_publ_section_title
;
 Bis{di-\m-isobutyrato-bis[<i>cis</i>-diammineplatinum(II)]}
 tetraperchlorate
;
_journal_issue 1
_journal_name_full 'Acta Crystallographica Section E'
_journal_page_first m65
_journal_page_last m68
_journal_paper_doi 10.1107/S160053680302782X
_journal_volume 60
_journal_year 2004
_chemical_formula_iupac '[Pt2 (C4 H7 O2)2 (N H3)4]2 (Cl O4)4'
_chemical_formula_moiety 'C16 H52 N8 O8 Pt4 4+, 4Cl O4 1-'
_chemical_formula_sum 'C16 H52 Cl4 N8 O24 Pt4'
_chemical_formula_weight 1662.82
_chemical_name_systematic
;
Bis{di-\m-isobutyrato-bis[cis-diammineplatinum(II)]} tetrakis(perchlorate)
;
_space_group_IT_number 2
_symmetry_cell_setting triclinic
_symmetry_space_group_name_Hall '-P 1'
_symmetry_space_group_name_H-M 'P -1'
_atom_sites_solution_hydrogens geom
_atom_sites_solution_primary direct
_atom_sites_solution_secondary difmap
_cell_angle_alpha 74.3540(10)
_cell_angle_beta 84.6210(10)
_cell_angle_gamma 85.0520(10)
_cell_formula_units_Z 2
_cell_length_a 10.1557(6)
_cell_length_b 14.5963(8)
_cell_length_c 15.5209(9)
_cell_measurement_reflns_used 5928
_cell_measurement_temperature 296(2)
_cell_measurement_theta_max 28.30
_cell_measurement_theta_min 2.24
_cell_volume 2201.3(2)
_computing_cell_refinement 'SAINT (Bruker, 2001)'
_computing_data_collection 'SMART (Bruker, 2001)'
_computing_data_reduction SAINT
_computing_molecular_graphics 'KENX (Sakai, 2002)'
_computing_publication_material
;
SHELXL97, TEXSAN (Molecular Structure Corporation, 2001),
KENX and ORTEPII (Johnson, 1976)
;
_computing_structure_refinement 'SHELXL97 (Sheldrick, 1997)'
_computing_structure_solution 'SHELXS97 (Sheldrick, 1997)'
_diffrn_ambient_temperature 296(2)
_diffrn_detector_area_resol_mean 8.366
_diffrn_measured_fraction_theta_full 0.995
_diffrn_measured_fraction_theta_max 0.995
_diffrn_measurement_device 'Bruker SMART APEX CCD-detector'
_diffrn_measurement_method \w
_diffrn_radiation_monochromator graphite
_diffrn_radiation_source 'fine-focus sealed tube'
_diffrn_radiation_type MoK\a
_diffrn_radiation_wavelength 0.71073
_diffrn_reflns_av_R_equivalents 0.0583
_diffrn_reflns_av_sigmaI/netI 0.0763
_diffrn_reflns_limit_h_max 13
_diffrn_reflns_limit_h_min -13
_diffrn_reflns_limit_k_max 18
_diffrn_reflns_limit_k_min -18
_diffrn_reflns_limit_l_max 20
_diffrn_reflns_limit_l_min -20
_diffrn_reflns_number 21380
_diffrn_reflns_theta_full 27.48
_diffrn_reflns_theta_max 27.48
_diffrn_reflns_theta_min 2.24
_diffrn_standards_decay_% 'variation: 0.04'
_diffrn_standards_interval_time 330
_diffrn_standards_number 245
_exptl_absorpt_coefficient_mu 12.998
_exptl_absorpt_correction_T_max 0.536
_exptl_absorpt_correction_T_min 0.205
_exptl_absorpt_correction_type multi-scan
_exptl_absorpt_process_details '(SADABS; Sheldrick, 1996)'
_exptl_crystal_colour yellow
_exptl_crystal_density_diffrn 2.509
_exptl_crystal_density_meas ?
_exptl_crystal_density_method .
_exptl_crystal_description prism
_exptl_crystal_F_000 1552
_exptl_crystal_size_max 0.314
_exptl_crystal_size_mid 0.143
_exptl_crystal_size_min 0.048
_refine_diff_density_max 2.973
_refine_diff_density_min -2.158
_refine_ls_extinction_expression none
_refine_ls_extinction_method none
_refine_ls_goodness_of_fit_ref 0.963
_refine_ls_hydrogen_treatment constr
_refine_ls_matrix_type full
_refine_ls_number_parameters 497
_refine_ls_number_reflns 10024
_refine_ls_number_restraints 49
_refine_ls_restrained_S_all 0.965
_refine_ls_R_factor_all 0.0532
_refine_ls_R_factor_gt 0.0431
_refine_ls_shift/su_max 0.000
_refine_ls_shift/su_mean 0.000
_refine_ls_structure_factor_coef Fsqd
_refine_ls_weighting_details 'calc w = 1/[\s^2^(Fo^2^)+(0.0372P)^2^] where P = (Fo^2^+2Fc^2^)/3'
_refine_ls_weighting_scheme calc
_refine_ls_wR_factor_gt 0.0988
_refine_ls_wR_factor_ref 0.1017
_reflns_number_gt 7784
_reflns_number_total 10024
_reflns_threshold_expression I>2\s(I)
_cod_data_source_file ob6329.cif
_cod_data_source_block I
_cod_depositor_comments
;
The following automatic conversions were performed:
'_symmetry_cell_setting' value 'Triclinic' changed to 'triclinic'
according to '/home/saulius/struct/CIF-dictionaries/cif_core.dic'
dictionary named 'cif_core.dic' version 2.4.1 from 2010-06-29.

Automatic conversion script
Id: cif_fix_enum 1527 2010-12-29 10:47:43Z saulius 

The following automatic conversions were performed:

'_symmetry_cell_setting' value 'Triclinic' changed to 'triclinic'
according to /home/saulius/struct/CIF-dictionaries/cif_core.dic
dictionary named 'cif_core.dic' version 2.4.1 from 2010-06-29.

Automatic conversion script
Id: cif_fix_values 1715 2011-07-08 13:25:40Z adriana 
;
_cod_database_code 2203095
_cod_database_fobs_code 2203095

loop_
_symmetry_equiv_pos_as_xyz
'x, y, z'
'-x, -y, -z'

loop_
_atom_site_label
_atom_site_fract_x
_atom_site_fract_y
_atom_site_fract_z
_atom_site_U_iso_or_equiv
_atom_site_adp_type
_atom_site_calc_flag
_atom_site_refinement_flags
_atom_site_occupancy
_atom_site_disorder_assembly
_atom_site_disorder_group
_atom_site_type_symbol
Pt1 0.03826(3) 0.38756(2) 0.50681(2) 0.03241(9) Uani d . 1 . . Pt
Pt2 0.16675(3) 0.20936(2) 0.46839(2) 0.02939(9) Uani d . 1 . . Pt
Pt3 0.34062(3) 0.17275(2) 0.19793(2) 0.03620(9) Uani d . 1 . . Pt
Pt4 0.46568(3) 0.03829(2) 0.09104(2) 0.03489(9) Uani d . 1 . . Pt
Cl1 0.8086(2) 0.12558(16) 0.29275(16) 0.0472(5) Uani d . 1 . . Cl
Cl2 0.3480(2) -0.09795(15) 0.44009(16) 0.0439(5) Uani d . 1 . . Cl
Cl3 0.4254(2) 0.30054(16) 0.71422(19) 0.0571(6) Uani d D 1 . . Cl
Cl4 -0.0307(2) 0.13471(18) 0.76021(16) 0.0509(6) Uani d D 1 . . Cl
O1 -0.0156(6) 0.4071(4) 0.3798(4) 0.0413(14) Uani d . 1 . . O
O2 0.0737(6) 0.2711(4) 0.3547(4) 0.0430(15) Uani d . 1 . . O
O3 0.2212(5) 0.4328(4) 0.4552(4) 0.0407(14) Uani d . 1 . . O
O4 0.3154(5) 0.2981(4) 0.4239(4) 0.0390(14) Uani d . 1 . . O
O5 0.2335(6) 0.2077(4) 0.0879(4) 0.0521(17) Uani d . 1 . . O
O6 0.2998(6) 0.0918(4) 0.0231(4) 0.0469(15) Uani d . 1 . . O
O7 0.4934(6) 0.2474(4) 0.1282(4) 0.0513(17) Uani d . 1 . . O
O8 0.5598(6) 0.1591(4) 0.0311(4) 0.0443(15) Uani d . 1 . . O
O9 0.8830(10) 0.1513(7) 0.2094(6) 0.112(3) Uani d . 1 . . O
O10 0.8979(7) 0.0747(6) 0.3568(5) 0.077(2) Uani d . 1 . . O
O11 0.7075(7) 0.0637(6) 0.2909(7) 0.086(3) Uani d . 1 . . O
O12 0.7473(8) 0.2079(5) 0.3149(6) 0.091(3) Uani d . 1 . . O
O13 0.2622(7) -0.0176(4) 0.4497(5) 0.068(2) Uani d . 1 . . O
O14 0.2707(7) -0.1785(5) 0.4596(6) 0.076(2) Uani d . 1 . . O
O15 0.4471(7) -0.1144(6) 0.5015(6) 0.079(2) Uani d . 1 . . O
O16 0.4078(8) -0.0772(5) 0.3508(5) 0.076(2) Uani d . 1 . . O
O17A 0.5632(9) 0.3129(12) 0.6867(10) 0.0924(19) Uiso d PD 0.50 A 1 O
O17B 0.5628(9) 0.3072(14) 0.7117(11) 0.0924(19) Uiso d PD 0.50 A 2 O
O18A 0.3704(14) 0.2595(10) 0.6529(9) 0.0924(19) Uiso d PD 0.50 A 1 O
O18B 0.3866(15) 0.3167(12) 0.6238(7) 0.0924(19) Uiso d PD 0.50 A 2 O
O19A 0.4141(14) 0.2374(9) 0.8016(7) 0.0924(19) Uiso d PD 0.50 A 1 O
O19B 0.3904(15) 0.2071(8) 0.7615(10) 0.0924(19) Uiso d PD 0.50 A 2 O
O20A 0.3591(16) 0.3897(7) 0.7125(10) 0.0924(19) Uiso d PD 0.50 A 1 O
O20B 0.3573(18) 0.3747(11) 0.7474(13) 0.0924(19) Uiso d PD 0.50 A 2 O
O21A -0.0929(16) 0.2304(7) 0.7569(10) 0.105(2) Uiso d PD 0.50 B 1 O
O21B -0.079(2) 0.2141(11) 0.7944(14) 0.105(2) Uiso d PD 0.50 B 2 O
O22A -0.0620(15) 0.0738(9) 0.8456(7) 0.105(2) Uiso d PD 0.50 B 1 O
O22B -0.0962(18) 0.0528(10) 0.8099(12) 0.105(2) Uiso d PD 0.50 B 2 O
O23A 0.1062(9) 0.1439(11) 0.7393(11) 0.105(2) Uiso d PD 0.50 B 1 O
O23B 0.1056(10) 0.1094(14) 0.7748(15) 0.105(2) Uiso d PD 0.50 B 2 O
O24A -0.0881(15) 0.1021(11) 0.6930(9) 0.105(2) Uiso d PD 0.50 B 1 O
O24B -0.063(2) 0.1497(14) 0.6697(8) 0.105(2) Uiso d PD 0.50 B 2 O
N1 -0.1493(7) 0.3533(5) 0.5563(6) 0.049(2) Uani d . 1 . . N
H1A -0.2033 0.4058 0.5456 0.073 Uiso calc R 1 . . H
H1B -0.1500 0.3271 0.6152 0.073 Uiso calc R 1 . . H
H1C -0.1764 0.3121 0.5297 0.073 Uiso calc R 1 . . H
N2 0.0911(7) 0.3805(5) 0.6310(5) 0.0404(17) Uani d . 1 . . N
H2A 0.1791 0.3773 0.6306 0.061 Uiso calc R 1 . . H
H2B 0.0599 0.3288 0.6698 0.061 Uiso calc R 1 . . H
H2C 0.0576 0.4322 0.6472 0.061 Uiso calc R 1 . . H
N3 0.0287(7) 0.1122(5) 0.5082(5) 0.0449(18) Uani d . 1 . . N
H3A -0.0227 0.1170 0.4636 0.067 Uiso calc R 1 . . H
H3B -0.0206 0.1229 0.5554 0.067 Uiso calc R 1 . . H
H3C 0.0685 0.0540 0.5231 0.067 Uiso calc R 1 . . H
N4 0.2709(7) 0.1395(5) 0.5723(5) 0.0445(18) Uani d . 1 . . N
H4A 0.3441 0.1694 0.5712 0.067 Uiso calc R 1 . . H
H4B 0.2929 0.0803 0.5686 0.067 Uiso calc R 1 . . H
H4C 0.2221 0.1378 0.6233 0.067 Uiso calc R 1 . . H
N5 0.1818(7) 0.1079(5) 0.2683(5) 0.0488(19) Uani d . 1 . . N
H5A 0.1085 0.1447 0.2531 0.073 Uiso calc R 1 . . H
H5B 0.1901 0.0982 0.3267 0.073 Uiso calc R 1 . . H
H5C 0.1765 0.0522 0.2561 0.073 Uiso calc R 1 . . H
N6 0.4369(7) 0.1494(5) 0.3100(5) 0.0424(17) Uani d . 1 . . N
H6A 0.5185 0.1693 0.2957 0.064 Uiso calc R 1 . . H
H6B 0.4413 0.0874 0.3374 0.064 Uiso calc R 1 . . H
H6C 0.3936 0.1813 0.3466 0.064 Uiso calc R 1 . . H
N7 0.3775(7) -0.0855(5) 0.1435(5) 0.0485(19) Uani d . 1 . . N
H7A 0.4181 -0.1304 0.1197 0.073 Uiso calc R 1 . . H
H7B 0.2927 -0.0775 0.1313 0.073 Uiso calc R 1 . . H
H7C 0.3827 -0.1031 0.2027 0.073 Uiso calc R 1 . . H
N8 0.6372(7) -0.0185(5) 0.1476(6) 0.051(2) Uani d . 1 . . N
H8A 0.6216 -0.0721 0.1898 0.077 Uiso calc R 1 . . H
H8B 0.6686 0.0230 0.1720 0.077 Uiso calc R 1 . . H
H8C 0.6964 -0.0311 0.1056 0.077 Uiso calc R 1 . . H
C1 0.0139(8) 0.3505(6) 0.3309(6) 0.0383(19) Uani d . 1 . . C
C2 -0.0205(10) 0.3828(7) 0.2338(7) 0.051(2) Uani d . 1 . . C
H2 -0.0395 0.3259 0.2162 0.061 Uiso calc R 1 . . H
C3 -0.1389(12) 0.4510(9) 0.2177(8) 0.083(4) Uani d . 1 . . C
H3D -0.1191 0.5107 0.2266 0.124 Uiso calc R 1 . . H
H3E -0.2116 0.4256 0.2589 0.124 Uiso calc R 1 . . H
H3F -0.1624 0.4606 0.1573 0.124 Uiso calc R 1 . . H
C4 0.0993(12) 0.4233(10) 0.1768(8) 0.093(4) Uani d . 1 . . C
H4D 0.1294 0.4726 0.1991 0.139 Uiso calc R 1 . . H
H4E 0.0767 0.4495 0.1160 0.139 Uiso calc R 1 . . H
H4F 0.1685 0.3737 0.1790 0.139 Uiso calc R 1 . . H
C5 0.3154(8) 0.3832(6) 0.4236(6) 0.0380(19) Uani d . 1 . . C
C6 0.4371(8) 0.4357(6) 0.3796(6) 0.042(2) Uani d . 1 . . C
H6 0.4208 0.5023 0.3817 0.050 Uiso calc R 1 . . H
C7 0.5544(10) 0.3950(8) 0.4313(8) 0.074(3) Uani d . 1 . . C
H7D 0.5792 0.3323 0.4242 0.110 Uiso calc R 1 . . H
H7E 0.5327 0.3912 0.4936 0.110 Uiso calc R 1 . . H
H7F 0.6270 0.4351 0.4093 0.110 Uiso calc R 1 . . H
C8 0.4589(12) 0.4350(10) 0.2848(8) 0.093(5) Uani d . 1 . . C
H8D 0.5379 0.4666 0.2589 0.140 Uiso calc R 1 . . H
H8E 0.3845 0.4676 0.2530 0.140 Uiso calc R 1 . . H
H8F 0.4684 0.3703 0.2806 0.140 Uiso calc R 1 . . H
C9 0.2261(9) 0.1618(6) 0.0313(6) 0.043(2) Uani d . 1 C . C
C10 0.1209(9) 0.1938(7) -0.0352(7) 0.050(2) Uani d . 1 . . C
C11A 0.119(3) 0.303(2) -0.082(2) 0.094(6) Uiso d P 0.50 C 1 C
H11A 0.0689 0.3166 -0.1339 0.141 Uiso calc PR 0.50 C 1 H
H11B 0.2084 0.3207 -0.1001 0.141 Uiso calc PR 0.50 C 1 H
H11C 0.0794 0.3376 -0.0411 0.141 Uiso calc PR 0.50 C 1 H
C11B 0.073(3) 0.298(2) -0.041(2) 0.094(6) Uiso d P 0.50 C 2 C
H11D 0.0211 0.3224 -0.0916 0.141 Uiso calc PR 0.50 C 2 H
H11E 0.1486 0.3354 -0.0476 0.141 Uiso calc PR 0.50 C 2 H
H11F 0.0204 0.3011 0.0130 0.141 Uiso calc PR 0.50 C 2 H
C12 -0.0007(13) 0.1478(11) 0.0083(10) 0.107(5) Uani d . 1 C . C
H12A 0.0149 0.0798 0.0211 0.160 Uiso calc R 1 . . H
H12B -0.0711 0.1681 -0.0311 0.160 Uiso calc R 1 . . H
H12C -0.0250 0.1655 0.0631 0.160 Uiso calc R 1 . . H
C13 0.5579(9) 0.2330(7) 0.0590(6) 0.047(2) Uani d . 1 D . C
C14 0.6404(13) 0.3114(8) 0.0047(8) 0.076(4) Uani d . 1 . . C
C15 0.7024(16) 0.3597(10) 0.0598(10) 0.122(6) Uani d . 1 D . C
H15A 0.7600 0.4055 0.0221 0.183 Uiso calc R 1 . . H
H15B 0.7530 0.3138 0.1027 0.183 Uiso calc R 1 . . H
H15C 0.6351 0.3918 0.0907 0.183 Uiso calc R 1 . . H
C16A 0.661(3) 0.325(2) -0.070(2) 0.114(8) Uiso d P 0.50 D 1 C
H16A 0.5852 0.3586 -0.0993 0.171 Uiso calc PR 0.50 D 1 H
H16B 0.6780 0.2649 -0.0848 0.171 Uiso calc PR 0.50 D 1 H
H16C 0.7367 0.3620 -0.0891 0.171 Uiso calc PR 0.50 D 1 H
C16B 0.540(3) 0.380(2) -0.057(2) 0.114(8) Uiso d P 0.50 D 2 C
H16D 0.5857 0.4108 -0.1131 0.171 Uiso calc PR 0.50 D 2 H
H16E 0.5010 0.4272 -0.0281 0.171 Uiso calc PR 0.50 D 2 H
H16F 0.4716 0.3439 -0.0682 0.171 Uiso calc PR 0.50 D 2 H

loop_
_atom_site_aniso_label
_atom_site_aniso_U_11
_atom_site_aniso_U_22
_atom_site_aniso_U_33
_atom_site_aniso_U_12
_atom_site_aniso_U_13
_atom_site_aniso_U_23
Pt1 0.03024(17) 0.02851(16) 0.0422(2) 0.00238(12) -0.00290(13) -0.01698(14)
Pt2 0.03077(16) 0.02392(15) 0.03383(19) -0.00107(11) 0.00238(12) -0.01001(13)
Pt3 0.03871(19) 0.03870(19) 0.03267(19) 0.00409(13) 0.00091(13) -0.01516(15)
Pt4 0.03641(18) 0.03552(18) 0.03400(19) 0.00310(13) -0.00032(13) -0.01376(15)
Cl1 0.0459(13) 0.0500(13) 0.0450(14) -0.0006(10) -0.0003(10) -0.0131(11)
Cl2 0.0381(12) 0.0408(12) 0.0532(14) 0.0000(9) -0.0028(10) -0.0138(11)
Cl3 0.0593(15) 0.0369(12) 0.0756(19) -0.0015(10) -0.0199(13) -0.0112(12)
Cl4 0.0455(13) 0.0652(15) 0.0456(14) -0.0080(11) 0.0014(10) -0.0210(12)
O1 0.051(4) 0.031(3) 0.043(4) 0.006(3) -0.011(3) -0.013(3)
O2 0.067(4) 0.024(3) 0.038(4) 0.004(3) -0.004(3) -0.010(3)
O3 0.030(3) 0.028(3) 0.064(4) -0.001(2) 0.003(3) -0.013(3)
O4 0.034(3) 0.032(3) 0.051(4) -0.004(2) 0.010(3) -0.014(3)
O5 0.062(4) 0.059(4) 0.035(4) 0.022(3) -0.011(3) -0.018(3)
O6 0.048(4) 0.053(4) 0.043(4) 0.009(3) -0.012(3) -0.019(3)
O7 0.064(4) 0.049(4) 0.044(4) -0.020(3) 0.012(3) -0.019(3)
O8 0.053(4) 0.039(3) 0.040(4) -0.004(3) 0.007(3) -0.013(3)
O9 0.119(8) 0.136(8) 0.053(6) 0.032(6) 0.030(5) -0.004(6)
O10 0.059(5) 0.097(6) 0.071(6) -0.013(4) -0.026(4) -0.003(5)
O11 0.050(5) 0.089(6) 0.142(9) -0.001(4) -0.028(5) -0.064(6)
O12 0.085(6) 0.055(5) 0.131(9) -0.003(4) 0.029(6) -0.036(5)
O13 0.073(5) 0.043(4) 0.083(6) 0.009(3) 0.013(4) -0.017(4)
O14 0.069(5) 0.051(4) 0.116(7) -0.014(4) -0.012(5) -0.031(5)
O15 0.045(4) 0.116(7) 0.076(6) -0.014(4) -0.016(4) -0.016(5)
O16 0.089(6) 0.080(5) 0.054(5) 0.003(4) 0.018(4) -0.019(4)
N1 0.035(4) 0.037(4) 0.080(6) -0.004(3) -0.002(4) -0.024(4)
N2 0.042(4) 0.034(4) 0.049(5) 0.004(3) -0.008(3) -0.017(3)
N3 0.047(4) 0.042(4) 0.045(5) -0.013(3) 0.007(3) -0.012(4)
N4 0.048(4) 0.036(4) 0.044(5) 0.003(3) -0.002(3) -0.004(3)
N5 0.037(4) 0.064(5) 0.043(5) -0.002(4) 0.011(3) -0.016(4)
N6 0.046(4) 0.050(4) 0.029(4) 0.001(3) 0.001(3) -0.009(3)
N7 0.051(5) 0.046(4) 0.045(5) 0.005(3) -0.005(4) -0.008(4)
N8 0.047(5) 0.048(5) 0.062(6) 0.015(3) -0.021(4) -0.020(4)
C1 0.043(5) 0.035(5) 0.040(5) -0.012(4) -0.003(4) -0.010(4)
C2 0.062(6) 0.054(6) 0.043(6) -0.005(5) -0.011(5) -0.021(5)
C3 0.083(9) 0.100(9) 0.056(8) 0.036(7) -0.025(6) -0.013(7)
C4 0.090(10) 0.127(11) 0.038(7) 0.001(8) 0.000(6) 0.014(7)
C5 0.033(5) 0.039(5) 0.042(5) -0.001(3) -0.002(4) -0.011(4)
C6 0.032(5) 0.033(4) 0.058(6) -0.006(3) 0.002(4) -0.006(4)
C7 0.047(6) 0.080(8) 0.079(9) -0.019(5) -0.015(6) 0.013(7)
C8 0.083(9) 0.143(12) 0.057(8) -0.069(9) 0.016(7) -0.021(8)
C9 0.053(6) 0.043(5) 0.030(5) 0.005(4) 0.001(4) -0.006(4)
C10 0.042(5) 0.060(6) 0.045(6) 0.014(4) -0.010(4) -0.010(5)
C12 0.087(10) 0.155(14) 0.080(11) -0.012(10) -0.041(8) -0.022(10)
C13 0.050(6) 0.049(6) 0.037(5) -0.012(4) 0.005(4) -0.004(4)
C14 0.111(10) 0.064(7) 0.056(8) -0.038(7) 0.024(7) -0.019(6)
C15 0.173(16) 0.112(12) 0.095(12) -0.079(12) -0.008(11) -0.027(10)

loop_
_atom_type_symbol
_atom_type_description
_atom_type_scat_dispersion_real
_atom_type_scat_dispersion_imag
_atom_type_scat_source
C C 0.0033 0.0016 'International Tables Vol C Tables 4.2.6.8 and 6.1.1.4'
H H 0.0000 0.0000 'International Tables Vol C Tables 4.2.6.8 and 6.1.1.4'
N N 0.0061 0.0033 'International Tables Vol C Tables 4.2.6.8 and 6.1.1.4'
O O 0.0106 0.0060 'International Tables Vol C Tables 4.2.6.8 and 6.1.1.4'
Cl Cl 0.1484 0.1585 'International Tables Vol C Tables 4.2.6.8 and 6.1.1.4'
Pt Pt -1.7033 8.3905 'International Tables Vol C Tables 4.2.6.8 and 6.1.1.4'

loop_
_geom_angle_atom_site_label_1
_geom_angle_atom_site_label_2
_geom_angle_atom_site_label_3
_geom_angle_site_symmetry_3
_geom_angle
_geom_angle_publ_flag
Pt2 Pt1 Pt1 2_566 161.515(18) yes
Pt3 Pt4 Pt4 2_655 155.255(19) yes
N2 Pt1 O1 . 175.1(2) yes
N2 Pt1 N1 . 91.1(3) yes
O1 Pt1 N1 . 90.0(3) yes
N2 Pt1 O3 . 89.2(3) yes
O1 Pt1 O3 . 89.3(2) yes
N1 Pt1 O3 . 175.6(2) yes
N2 Pt1 Pt2 . 103.81(18) ?
O1 Pt1 Pt2 . 80.52(15) ?
N1 Pt1 Pt2 . 104.57(19) ?
O3 Pt1 Pt2 . 79.64(14) ?
N2 Pt1 Pt1 2_566 85.16(18) ?
O1 Pt1 Pt1 2_566 90.03(15) ?
N1 Pt1 Pt1 2_566 91.18(19) ?
O3 Pt1 Pt1 2_566 84.42(14) ?
N4 Pt2 N3 . 89.8(3) yes
N4 Pt2 O4 . 89.1(3) yes
N3 Pt2 O4 . 174.8(2) yes
N4 Pt2 O2 . 173.4(2) yes
N3 Pt2 O2 . 90.5(3) yes
O4 Pt2 O2 . 90.0(2) yes
N4 Pt2 Pt1 . 108.4(2) ?
N3 Pt2 Pt1 . 105.3(2) ?
O4 Pt2 Pt1 . 79.79(14) ?
O2 Pt2 Pt1 . 77.82(14) ?
N4 Pt2 Pt3 . 114.6(2) ?
N3 Pt2 Pt3 . 104.5(2) ?
O4 Pt2 Pt3 . 71.47(16) ?
O2 Pt2 Pt3 . 59.04(16) ?
Pt1 Pt2 Pt3 . 126.901(12) ?
N6 Pt3 N5 . 91.4(3) yes
N6 Pt3 O7 . 88.9(3) yes
N5 Pt3 O7 . 175.7(3) yes
N6 Pt3 O5 . 174.3(3) yes
N5 Pt3 O5 . 87.8(3) yes
O7 Pt3 O5 . 91.5(3) yes
N6 Pt3 Pt4 . 108.14(19) ?
N5 Pt3 Pt4 . 105.3(2) ?
O7 Pt3 Pt4 . 78.73(16) ?
O5 Pt3 Pt4 . 77.52(16) ?
N6 Pt3 Pt2 . 53.38(19) ?
N5 Pt3 Pt2 . 55.0(2) ?
O7 Pt3 Pt2 . 122.30(17) ?
O5 Pt3 Pt2 . 122.07(17) ?
Pt4 Pt3 Pt2 . 147.371(13) ?
N7 Pt4 O8 . 176.0(3) yes
N7 Pt4 N8 . 91.5(3) yes
O8 Pt4 N8 . 88.1(3) yes
N7 Pt4 O6 . 88.8(3) yes
O8 Pt4 O6 . 91.2(3) yes
N8 Pt4 O6 . 174.5(3) yes
N7 Pt4 Pt3 . 105.4(2) ?
O8 Pt4 Pt3 . 78.47(15) ?
N8 Pt4 Pt3 . 106.4(2) ?
O6 Pt4 Pt3 . 78.81(16) ?
N7 Pt4 Pt4 2_655 85.8(2) ?
O8 Pt4 Pt4 2_655 90.33(16) ?
N8 Pt4 Pt4 2_655 95.1(2) ?
O6 Pt4 Pt4 2_655 79.45(16) ?
O9 Cl1 O12 . 110.2(5) ?
O9 Cl1 O10 . 106.8(5) ?
O12 Cl1 O10 . 112.2(5) ?
O9 Cl1 O11 . 111.3(6) ?
O12 Cl1 O11 . 108.4(5) ?
O10 Cl1 O11 . 108.0(5) ?
O15 Cl2 O14 . 109.5(5) ?
O15 Cl2 O16 . 109.7(5) ?
O14 Cl2 O16 . 111.8(5) ?
O15 Cl2 O13 . 109.3(5) ?
O14 Cl2 O13 . 108.0(4) ?
O16 Cl2 O13 . 108.5(5) ?
O20A Cl3 O19A . 111.2(6) ?
O17B Cl3 O19B . 110.3(7) ?
O17B Cl3 O20B . 110.0(11) ?
O19B Cl3 O20B . 114.7(11) ?
O20A Cl3 O18A . 109.6(6) ?
O19A Cl3 O18A . 109.3(6) ?
O20A Cl3 O17A . 109.5(6) ?
O19A Cl3 O17A . 109.0(6) ?
O18A Cl3 O17A . 108.3(6) ?
O17B Cl3 O18B . 109.2(7) ?
O19B Cl3 O18B . 106.7(7) ?
O20B Cl3 O18B . 105.6(11) ?
O23A Cl4 O22A . 113.6(6) ?
O22B Cl4 O23B . 104.0(12) ?
O22B Cl4 O24B . 105.6(11) ?
O23B Cl4 O24B . 114.8(12) ?
O22B Cl4 O21B . 109.1(12) ?
O23B Cl4 O21B . 111.8(12) ?
O24B Cl4 O21B . 111.0(12) ?
O23A Cl4 O24A . 110.6(6) ?
O22A Cl4 O24A . 109.4(6) ?
O23A Cl4 O21A . 107.6(6) ?
O22A Cl4 O21A . 108.7(6) ?
O24A Cl4 O21A . 106.6(6) ?
C1 O1 Pt1 . 125.9(6) ?
C1 O2 Pt2 . 130.0(5) ?
C5 O3 Pt1 . 125.8(5) ?
C5 O4 Pt2 . 127.8(5) ?
C9 O5 Pt3 . 128.6(6) ?
C9 O6 Pt4 . 126.4(6) ?
C13 O7 Pt3 . 126.0(6) ?
C13 O8 Pt4 . 126.9(5) ?
Pt1 N1 H1A . 109.5 ?
Pt1 N1 H1B . 109.5 ?
H1A N1 H1B . 109.5 ?
Pt1 N1 H1C . 109.5 ?
H1A N1 H1C . 109.5 ?
H1B N1 H1C . 109.5 ?
Pt1 N2 H2A . 109.5 ?
Pt1 N2 H2B . 109.5 ?
H2A N2 H2B . 109.5 ?
Pt1 N2 H2C . 109.5 ?
H2A N2 H2C . 109.5 ?
H2B N2 H2C . 109.5 ?
Pt2 N3 H3A . 109.5 ?
Pt2 N3 H3B . 109.5 ?
H3A N3 H3B . 109.5 ?
Pt2 N3 H3C . 109.5 ?
H3A N3 H3C . 109.5 ?
H3B N3 H3C . 109.5 ?
Pt2 N4 H4A . 109.5 ?
Pt2 N4 H4B . 109.5 ?
H4A N4 H4B . 109.5 ?
Pt2 N4 H4C . 109.5 ?
H4A N4 H4C . 109.5 ?
H4B N4 H4C . 109.5 ?
Pt3 N5 H5A . 109.5 ?
Pt3 N5 H5B . 109.5 ?
H5A N5 H5B . 109.5 ?
Pt3 N5 H5C . 109.5 ?
H5A N5 H5C . 109.5 ?
H5B N5 H5C . 109.5 ?
Pt3 N6 H6A . 109.5 ?
Pt3 N6 H6B . 109.5 ?
H6A N6 H6B . 109.5 ?
Pt3 N6 H6C . 109.5 ?
H6A N6 H6C . 109.5 ?
H6B N6 H6C . 109.5 ?
Pt4 N7 H7A . 109.5 ?
Pt4 N7 H7B . 109.5 ?
H7A N7 H7B . 109.5 ?
Pt4 N7 H7C . 109.5 ?
H7A N7 H7C . 109.5 ?
H7B N7 H7C . 109.5 ?
Pt4 N8 H8A . 109.5 ?
Pt4 N8 H8B . 109.5 ?
H8A N8 H8B . 109.5 ?
Pt4 N8 H8C . 109.5 ?
H8A N8 H8C . 109.5 ?
H8B N8 H8C . 109.5 ?
O2 C1 O1 . 125.3(8) ?
O2 C1 C2 . 116.3(8) ?
O1 C1 C2 . 118.3(8) ?
C3 C2 C4 . 111.4(10) ?
C3 C2 C1 . 114.3(9) ?
C4 C2 C1 . 108.5(8) ?
C3 C2 H2 . 107.5 ?
C4 C2 H2 . 107.5 ?
C1 C2 H2 . 107.5 ?
C2 C3 H3D . 109.5 ?
C2 C3 H3E . 109.5 ?
H3D C3 H3E . 109.5 ?
C2 C3 H3F . 109.5 ?
H3D C3 H3F . 109.5 ?
H3E C3 H3F . 109.5 ?
C2 C4 H4D . 109.5 ?
C2 C4 H4E . 109.5 ?
H4D C4 H4E . 109.5 ?
C2 C4 H4F . 109.5 ?
H4D C4 H4F . 109.5 ?
H4E C4 H4F . 109.5 ?
O4 C5 O3 . 126.8(7) ?
O4 C5 C6 . 117.1(7) ?
O3 C5 C6 . 116.1(7) ?
C8 C6 C7 . 112.5(9) ?
C8 C6 C5 . 111.0(8) ?
C7 C6 C5 . 110.0(8) ?
C8 C6 H6 . 107.7 ?
C7 C6 H6 . 107.7 ?
C5 C6 H6 . 107.7 ?
C6 C7 H7D . 109.5 ?
C6 C7 H7E . 109.5 ?
H7D C7 H7E . 109.5 ?
C6 C7 H7F . 109.5 ?
H7D C7 H7F . 109.5 ?
H7E C7 H7F . 109.5 ?
C6 C8 H8D . 109.5 ?
C6 C8 H8E . 109.5 ?
H8D C8 H8E . 109.5 ?
C6 C8 H8F . 109.5 ?
H8D C8 H8F . 109.5 ?
H8E C8 H8F . 109.5 ?
O6 C9 O5 . 125.8(9) ?
O6 C9 C10 . 115.6(8) ?
O5 C9 C10 . 118.6(8) ?
C12 C10 C9 . 106.8(9) ?
C12 C10 C11B . 98.7(14) ?
C9 C10 C11B . 109.5(14) ?
C12 C10 C11A . 121.5(14) ?
C9 C10 C11A . 112.5(14) ?
C10 C11A H11A . 109.5 ?
C10 C11A H11B . 109.5 ?
C10 C11A H11C . 109.5 ?
C10 C11B H11D . 109.5 ?
C10 C11B H11E . 109.5 ?
H11D C11B H11E . 109.5 ?
C10 C11B H11F . 109.5 ?
H11D C11B H11F . 109.5 ?
H11E C11B H11F . 109.5 ?
C10 C12 H12A . 109.5 ?
C10 C12 H12B . 109.5 ?
H12A C12 H12B . 109.5 ?
C10 C12 H12C . 109.5 ?
H12A C12 H12C . 109.5 ?
H12B C12 H12C . 109.5 ?
O7 C13 O8 . 126.6(8) ?
O7 C13 C14 . 116.6(9) ?
O8 C13 C14 . 116.8(8) ?
C16A C14 C15 . 124(2) ?
C16A C14 C13 . 122(2) ?
C15 C14 C13 . 112.9(11) ?
C15 C14 C16B . 112.0(15) ?
C13 C14 C16B . 103.6(15) ?
C14 C15 H15A . 109.5 ?
C14 C15 H15B . 109.5 ?
H15A C15 H15B . 109.5 ?
C14 C15 H15C . 109.5 ?
H15A C15 H15C . 109.5 ?
H15B C15 H15C . 109.5 ?
C14 C16A H16A . 109.5 ?
C14 C16A H16B . 109.5 ?
C14 C16A H16C . 109.5 ?
C14 C16B H16D . 109.5 ?
C14 C16B H16E . 109.5 ?
H16D C16B H16E . 109.5 ?
C14 C16B H16F . 109.5 ?
H16D C16B H16F . 109.5 ?
H16E C16B H16F . 109.5 ?

loop_
_geom_bond_atom_site_label_1
_geom_bond_atom_site_label_2
_geom_bond_site_symmetry_2
_geom_bond_distance
_geom_bond_publ_flag
Pt1 Pt2 . 2.9881(4) yes
Pt1 Pt1 2_566 3.2619(6) yes
Pt3 Pt4 . 3.0246(4) yes
Pt4 Pt4 2_655 3.3049(6) yes
Pt2 Pt3 . 4.5478(5) yes
Pt1 N1 . 2.037(7) yes
Pt1 N2 . 2.023(7) yes
Pt1 O1 . 2.034(6) yes
Pt1 O3 . 2.044(5) yes
Pt2 N3 . 2.016(6) yes
Pt2 N4 . 2.002(7) yes
Pt2 O2 . 2.031(6) yes
Pt2 O4 . 2.023(5) yes
Pt3 N5 . 2.017(7) yes
Pt3 N6 . 2.011(7) yes
Pt3 O5 . 2.035(6) yes
Pt3 O7 . 2.027(6) yes
Pt4 N7 . 2.020(7) yes
Pt4 N8 . 2.033(7) yes
Pt4 O6 . 2.055(6) yes
Pt4 O8 . 2.032(6) yes
Cl1 O9 . 1.410(8) ?
Cl1 O12 . 1.416(7) ?
Cl1 O10 . 1.421(7) ?
Cl1 O11 . 1.432(7) ?
Cl2 O15 . 1.411(7) ?
Cl2 O14 . 1.420(7) ?
Cl2 O16 . 1.424(7) ?
Cl2 O13 . 1.432(6) ?
Cl3 O17B . 1.404(9) ?
Cl3 O20A . 1.408(8) ?
Cl3 O19A . 1.421(8) ?
Cl3 O19B . 1.421(9) ?
Cl3 O20B . 1.422(9) ?
Cl3 O18A . 1.428(8) ?
Cl3 O17A . 1.437(8) ?
Cl3 O18B . 1.446(9) ?
Cl4 O23A . 1.408(8) ?
Cl4 O22A . 1.408(8) ?
Cl4 O22B . 1.418(9) ?
Cl4 O23B . 1.424(9) ?
Cl4 O24B . 1.427(9) ?
Cl4 O21B . 1.432(9) ?
Cl4 O24A . 1.444(8) ?
Cl4 O21A . 1.472(8) ?
O1 C1 . 1.265(9) no
O2 C1 . 1.241(10) no
O3 C5 . 1.290(9) no
O4 C5 . 1.241(9) no
O5 C9 . 1.251(10) no
O6 C9 . 1.242(10) no
O7 C13 . 1.263(10) no
O8 C13 . 1.265(10) no
N1 H1A . 0.8900 ?
N1 H1B . 0.8900 ?
N1 H1C . 0.8900 ?
N2 H2A . 0.8900 ?
N2 H2B . 0.8900 ?
N2 H2C . 0.8900 ?
N3 H3A . 0.8900 ?
N3 H3B . 0.8900 ?
N3 H3C . 0.8900 ?
N4 H4A . 0.8900 ?
N4 H4B . 0.8900 ?
N4 H4C . 0.8900 ?
N5 H5A . 0.8900 ?
N5 H5B . 0.8900 ?
N5 H5C . 0.8900 ?
N6 H6A . 0.8900 ?
N6 H6B . 0.8900 ?
N6 H6C . 0.8900 ?
N7 H7A . 0.8900 ?
N7 H7B . 0.8900 ?
N7 H7C . 0.8900 ?
N8 H8A . 0.8900 ?
N8 H8B . 0.8900 ?
N8 H8C . 0.8900 ?
C1 C2 . 1.517(12) ?
C2 C3 . 1.488(13) ?
C2 C4 . 1.502(14) ?
C2 H2 . 0.9800 ?
C3 H3D . 0.9600 ?
C3 H3E . 0.9600 ?
C3 H3F . 0.9600 ?
C4 H4D . 0.9600 ?
C4 H4E . 0.9600 ?
C4 H4F . 0.9600 ?
C5 C6 . 1.518(11) ?
C6 C8 . 1.470(14) ?
C6 C7 . 1.489(13) ?
C6 H6 . 0.9800 ?
C7 H7D . 0.9600 ?
C7 H7E . 0.9600 ?
C7 H7F . 0.9600 ?
C8 H8D . 0.9600 ?
C8 H8E . 0.9600 ?
C8 H8F . 0.9600 ?
C9 C10 . 1.513(12) ?
C10 C12 . 1.474(16) ?
C10 C11A . 1.56(3) ?
C10 C11B . 1.54(3) ?
C11A H11A . 0.9600 ?
C11A H11B . 0.9600 ?
C11A H11C . 0.9600 ?
C11B H11D . 0.9600 ?
C11B H11E . 0.9600 ?
C11B H11F . 0.9600 ?
C12 H12A . 0.9600 ?
C12 H12B . 0.9600 ?
C12 H12C . 0.9600 ?
C13 C14 . 1.494(13) ?
C14 C15 . 1.459(16) ?
C14 C16A . 1.12(3) ?
C14 C16B . 1.57(3) ?
C15 H15A . 0.9600 ?
C15 H15B . 0.9600 ?
C15 H15C . 0.9600 ?
C16A H16A . 0.9600 ?
C16A H16B . 0.9600 ?
C16A H16C . 0.9600 ?
C16B H16D . 0.9600 ?
C16B H16E . 0.9600 ?
C16B H16F . 0.9600 ?

loop_
_geom_hbond_atom_site_label_D
_geom_hbond_atom_site_label_H
_geom_hbond_atom_site_label_A
_geom_hbond_site_symmetry_A
_geom_hbond_distance_DH
_geom_hbond_distance_HA
_geom_hbond_distance_DA
_geom_hbond_angle_DHA
_geom_hbond_publ_flag
N1 H1B O21A . 0.89 2.36 3.222(17) 162 yes
N1 H1B O24B . 0.89 2.60 3.117(19) 118 yes
N2 H2A O18B . 0.89 2.22 3.065(17) 159 yes
N2 H2A O20A . 0.89 2.37 3.135(18) 144 yes
N2 H2B O21A . 0.89 2.29 3.135(18) 158 yes
N3 H3C O13 . 0.89 2.47 3.128(9) 131 yes
N3 H3B O24A . 0.89 2.13 2.970(16) 157 yes
N3 H3B O24B . 0.89 1.92 2.768(16) 159 yes
N4 H4A O18A . 0.89 2.11 2.716(11) 125 yes
N4 H4C O23A . 0.89 2.07 2.963(16) 176 yes
N5 H5A O2 . 0.89 2.71 3.110(8) 108 yes
N5 H5B O13 . 0.89 2.31 3.057(11) 141 yes
N6 H6C O4 . 0.89 2.38 3.248(8) 165 yes
N6 H6A O11 . 0.89 2.36 2.943(10) 123 yes
N6 H6A O12 . 0.89 2.50 3.348(11) 160 yes
N6 H6B O16 . 0.89 2.41 3.231(10) 154 yes
N8 H8B O11 . 0.89 2.16 2.963(11) 149 yes
N1 H1C O14 2_556 0.89 2.21 3.005(9) 149 yes
N1 H1A O3 2_566 0.89 2.34 3.105(8) 144 yes
N2 H2C O1 2_566 0.89 2.28 3.093(8) 152 yes
N3 H3C O10 2_656 0.89 2.29 3.041(11) 142 yes
N3 H3A O10 1_455 0.89 2.16 2.998(11) 157 yes
N4 H4B O11 2_656 0.89 2.59 3.151(11) 122 yes
N4 H4A O15 2_656 0.89 2.48 3.013(10) 119 yes
N5 H5C O22B 2_556 0.89 2.30 3.133(19) 156 yes
N5 H5C O24A 2_556 0.89 2.40 3.172(16) 145 yes
N5 H5A O9 1_455 0.89 2.44 3.213(13) 146 yes
N7 H7B O22A 2_556 0.89 2.34 3.185(17) 160 yes
N7 H7B O22B 2_556 0.89 2.16 2.91(2) 142 yes
N7 H7A O8 2_655 0.89 2.47 3.167(9) 135 yes
N7 H7A O19A 2_656 0.89 2.39 2.938(15) 120 yes
N8 H8C O6 2_655 0.89 2.39 3.109(9) 138 yes
N8 H8A O19A 2_656 0.89 2.44 3.155(14) 138 yes
N8 H8A O19B 2_656 0.89 1.92 2.759(12) 156 yes

loop_
_geom_torsion_atom_site_label_1
_geom_torsion_atom_site_label_2
_geom_torsion_atom_site_label_3
_geom_torsion_atom_site_label_4
_geom_torsion
_geom_torsion_publ_flag
N2 Pt1 Pt2 N4 -2.2(3) yes
N1 Pt1 Pt2 N3 -2.1(3) yes
O3 Pt1 Pt2 O4 -1.2(3) yes
O1 Pt1 Pt2 O2 -2.5(2) yes
N5 Pt3 Pt4 N7 -12.4(3) yes
O7 Pt3 Pt4 O8 -11.4(3) yes
N6 Pt3 Pt4 N8 -12.0(3) yes
O5 Pt3 Pt4 O6 -10.9(3) yes
O2 C1 C2 C3 153.2(9) ?
O1 C1 C2 C3 -29.3(12) ?
O2 C1 C2 C4 -81.8(11) ?
O1 C1 C2 C4 95.7(10) ?
O4 C5 C6 C8 59.4(12) ?
O3 C5 C6 C8 -119.1(10) ?
O4 C5 C6 C7 -65.8(11) ?
O3 C5 C6 C7 115.8(9) ?
O6 C9 C10 C12 94.8(11) ?
O5 C9 C10 C12 -86.4(12) ?
O6 C9 C10 C11B -159.2(14) ?
O5 C9 C10 C11B 19.6(17) ?
O6 C9 C10 C11A -129.5(14) ?
O5 C9 C10 C11A 49.4(16) ?
